data_1534763
loop_
_publ_author_name
'Gromilov, S.A.'
'Khranenko, S.P.'
'Alekseev, V.I.'
'Baidina, I.A.'

_publ_section_title
;
 Crystal structures of sodium rhodium(III), iridium(III) and cobalt(III)
 hexanitrates.
;
_journal_name_full 'Zhurnal Neorganicheskoi Khimii'
_journal_page_first 615
_journal_page_last 620
_journal_volume 37
_journal_year 1992
_chemical_formula_sum 'Co N6 Na3 O12'
_chemical_name_systematic 'Na3 (Co (N O2)6)'
_space_group_IT_number 166
_symmetry_space_group_name_Hall '-P 3* 2'
_symmetry_space_group_name_H-M 'R -3 m :R'
_cell_angle_alpha 71.24
_cell_angle_beta 71.24
_cell_angle_gamma 71.24
_cell_formula_units_Z 1
_cell_length_a 6.705
_cell_length_b 6.705
_cell_length_c 6.705
_cell_volume 262.135
_citation_journal_id_ASTM ZNOKAQ
_cod_data_source_file Gromilov_ZNOKAQ_1992_1258.cif
_cod_data_source_block Co1N6Na3O12
_cod_original_cell_volume 262.1353
_cod_original_sg_symbol_Hall '-R 3 2" (-y+z,x+z,-x+y+z)'
_cod_original_formula_sum 'Co1 N6 Na3 O12'
_cod_database_code 1534763

loop_
_symmetry_equiv_pos_as_xyz
x,y,z
z,x,y
y,z,x
-y,-x,-z
-z,-y,-x
-x,-z,-y
-x,-y,-z
-z,-x,-y
-y,-z,-x
y,x,z
z,y,x
x,z,y

loop_
_atom_site_label
_atom_site_type_symbol
_atom_site_fract_x
_atom_site_fract_y
_atom_site_fract_z
_atom_site_occupancy
_atom_site_U_iso_or_equiv
O2 O-2 0.283 0.283 0.909 1 0.0
Na2 Na+1 0.267 0.267 0.267 1 0.0
N1 N+3 0.195 0.195 0.822 1 0.0
O1 O-2 0.239 0.239 0.632 1 0.0
Na1 Na+1 0.5 0.5 0.5 1 0.0
Co1 Co+3 0 0 0 1 0.0
